data_2202324
loop_
_publ_author_name
'Winkler, Torsten'
'Herges, Rainer'
'Jones, Peter G.'
'Dix, Ina'

_publ_section_title
;A tetrakis(tertiary amide) derivative of quadricyclane:
 3-isopropylidene-tetracyclo[3.2.0.0^2,7^.0^4,6^]heptan-1,5,6,7-tetracarboxylic
 acid tetrakis(diethylamide)
;
_journal_issue 8
_journal_name_full 'Acta Crystallographica Section E'
_journal_page_first o1103
_journal_page_last o1105
_journal_paper_doi 10.1107/S1600536803013898
_journal_volume 59
_journal_year 2003
_chemical_formula_sum 'C30 H48 N4 O4'
_chemical_formula_weight 528.72
_chemical_name_systematic
;
 3-Isopropylidene-tetracyclo[3.2.0.0^2,7^.0^4,6^]heptan-1,5,6,7-
 tetracarboxylic acid tetrakis(diethylamide)
;
_space_group_IT_number 2
_symmetry_cell_setting triclinic
_symmetry_space_group_name_Hall '-P 1'
_symmetry_space_group_name_H-M 'P -1'
_atom_sites_solution_hydrogens geom
_atom_sites_solution_primary direct
_atom_sites_solution_secondary difmap
_audit_creation_method SHELXL-97
_cell_angle_alpha 109.065(3)
_cell_angle_beta 101.073(3)
_cell_angle_gamma 106.800(3)
_cell_formula_units_Z 2
_cell_length_a 10.8375(8)
_cell_length_b 11.6922(8)
_cell_length_c 13.7337(10)
_cell_measurement_reflns_used 6653
_cell_measurement_temperature 133(2)
_cell_measurement_theta_max 28.5
_cell_measurement_theta_min 2.2
_cell_volume 1493.6(2)
_computing_cell_refinement 'SAINT (Bruker, 1998)'
_computing_data_collection 'SMART (Bruker, 1998)'
_computing_data_reduction SAINT
_computing_molecular_graphics ' XP (Siemens, 1994)'
_computing_publication_material SHELXL97
_computing_structure_refinement 'SHELXL97 (Sheldrick, 1997)'
_computing_structure_solution 'SHELXS97 (Sheldrick, 1990)'
_diffrn_ambient_temperature 133(2)
_diffrn_detector_area_resol_mean 8.192
_diffrn_measured_fraction_theta_full 0.992
_diffrn_measured_fraction_theta_max 0.992
_diffrn_measurement_device_type 'Bruker SMART 1000 CCD'
_diffrn_measurement_method \w-scan
_diffrn_radiation_monochromator graphite
_diffrn_radiation_source 'fine-focus sealed tube'
_diffrn_radiation_type MoK\a
_diffrn_radiation_wavelength 0.71073
_diffrn_reflns_av_R_equivalents 0.0327
_diffrn_reflns_av_sigmaI/netI 0.0396
_diffrn_reflns_limit_h_max 14
_diffrn_reflns_limit_h_min -14
_diffrn_reflns_limit_k_max 15
_diffrn_reflns_limit_k_min -15
_diffrn_reflns_limit_l_max 18
_diffrn_reflns_limit_l_min -18
_diffrn_reflns_number 17805
_diffrn_reflns_theta_full 28.00
_diffrn_reflns_theta_max 28.28
_diffrn_reflns_theta_min 1.65
_diffrn_standards_number 0
_exptl_absorpt_coefficient_mu 0.078
_exptl_absorpt_correction_type none
_exptl_crystal_colour colourless
_exptl_crystal_density_diffrn 1.176
_exptl_crystal_density_meas ?
_exptl_crystal_density_method 'not measured'
_exptl_crystal_description prism
_exptl_crystal_F_000 576
_exptl_crystal_size_max 0.39
_exptl_crystal_size_mid 0.23
_exptl_crystal_size_min 0.19
_refine_diff_density_max 0.422
_refine_diff_density_min -0.333
_refine_ls_extinction_method none
_refine_ls_goodness_of_fit_ref 1.059
_refine_ls_hydrogen_treatment constr
_refine_ls_matrix_type full
_refine_ls_number_parameters 373
_refine_ls_number_reflns 7353
_refine_ls_number_restraints 3
_refine_ls_restrained_S_all 1.062
_refine_ls_R_factor_all 0.0606
_refine_ls_R_factor_gt 0.0418
_refine_ls_shift/su_max 0.001
_refine_ls_shift/su_mean 0.000
_refine_ls_structure_factor_coef Fsqd
_refine_ls_weighting_details 'calc w = 1/[\s^2^(Fo^2^)+(0.0586P)^2^+0.0907P] where P = (Fo^2^+2Fc^2^)/3'
_refine_ls_weighting_scheme calc
_refine_ls_wR_factor_gt 0.1073
_refine_ls_wR_factor_ref 0.1164
_reflns_number_gt 5396
_reflns_number_total 7353
_reflns_threshold_expression I>2\s(I)
_cod_data_source_file bt6292.cif
_cod_data_source_block I
_cod_depositor_comments
;
The following automatic conversions were performed:

'_exptl_crystal_density_meas' value 'not measured' was changed to '?'
- the value is perceived as not measured.

Automatic conversion script
Id: cif_fix_values 3008 2015-01-20 13:52:24Z robertas 
;
_cod_original_cell_volume 1493.59(19)
_cod_database_code 2202324
_cod_database_fobs_code 2202324

loop_
_symmetry_equiv_pos_as_xyz
'x, y, z'
'-x, -y, -z'

loop_
_atom_site_label
_atom_site_fract_x
_atom_site_fract_y
_atom_site_fract_z
_atom_site_U_iso_or_equiv
_atom_site_adp_type
_atom_site_calc_flag
_atom_site_refinement_flags
_atom_site_occupancy
_atom_site_disorder_assembly
_atom_site_disorder_group
_atom_site_type_symbol
O1 0.20249(9) 0.78494(9) 0.40800(7) 0.0303(2) Uani d . 1 A . O
O2 0.38325(9) 0.38040(8) 0.24123(8) 0.0325(2) Uani d . 1 . . O
O3 0.30457(9) 0.50436(9) 0.04316(7) 0.0332(2) Uani d . 1 A . O
O4 0.44982(9) 1.01521(8) 0.34527(7) 0.0287(2) Uani d . 1 . . O
N1 0.29341(10) 0.70016(10) 0.51542(8) 0.0240(2) Uani d . 1 A . N
N2 0.18476(11) 0.40507(10) 0.23941(10) 0.0357(3) Uani d D 1 . . N
N3 0.46959(11) 0.68472(10) 0.05547(8) 0.0277(2) Uani d . 1 A . N
N4 0.27657(11) 0.87143(10) 0.19391(9) 0.0283(2) Uani d . 1 . . N
C1 0.38238(11) 0.72177(11) 0.36999(9) 0.0197(2) Uani d . 1 A . C
C2 0.52392(11) 0.82734(11) 0.40662(9) 0.0193(2) Uani d . 1 A . C
H2 0.5513 0.9128 0.4696 0.023 Uiso calc R 1 . . H
C3 0.62373(11) 0.76636(11) 0.38673(9) 0.0202(2) Uani d . 1 . . C
C4 0.53939(11) 0.64552(11) 0.28906(9) 0.0208(2) Uani d . 1 A . C
H4 0.5798 0.5823 0.2547 0.025 Uiso calc R 1 . . H
C5 0.39286(11) 0.59675(11) 0.28954(9) 0.0203(2) Uani d . 1 . . C
C6 0.43074(11) 0.67008(11) 0.21909(9) 0.0203(2) Uani d . 1 A . C
C7 0.42035(11) 0.79429(11) 0.29908(9) 0.0193(2) Uani d . 1 . . C
C8 0.75585(12) 0.80992(12) 0.44102(10) 0.0241(2) Uani d . 1 . . C
C9 0.82600(13) 0.93387(13) 0.54204(11) 0.0338(3) Uani d . 1 . . C
H9A 0.7589 0.9692 0.5633 0.041 Uiso calc R 1 . . H
H9B 0.8933 0.9979 0.5282 0.041 Uiso calc R 1 . . H
H9C 0.8716 0.9156 0.6007 0.041 Uiso calc R 1 . . H
C10 0.84586(12) 0.73922(13) 0.40492(12) 0.0321(3) Uani d . 1 . . C
H10A 0.7916 0.6585 0.3399 0.039 Uiso calc R 1 . . H
H10B 0.8870 0.7177 0.4631 0.039 Uiso calc R 1 . . H
H10C 0.9176 0.7954 0.3882 0.039 Uiso calc R 1 . . H
C11 0.28542(11) 0.73851(11) 0.43291(9) 0.0217(2) Uani d . 1 . . C
C12 0.19938(13) 0.71676(13) 0.57739(11) 0.0324(3) Uani d . 1 . . C
H12A 0.1886 0.6545 0.6126 0.039 Uiso calc R 1 A . H
H12B 0.1093 0.6946 0.5266 0.039 Uiso calc R 1 . . H
C13 0.24526(16) 0.85370(16) 0.66354(13) 0.0464(4) Uani d . 1 A . C
H13A 0.3344 0.8766 0.7142 0.056 Uiso calc R 1 . . H
H13B 0.1793 0.8576 0.7032 0.056 Uiso calc R 1 . . H
H13C 0.2517 0.9156 0.6290 0.056 Uiso calc R 1 . . H
C14 0.40144(13) 0.66079(12) 0.55725(10) 0.0282(3) Uani d . 1 . . C
H14A 0.4434 0.7140 0.6364 0.034 Uiso calc R 1 A . H
H14B 0.4726 0.6789 0.5225 0.034 Uiso calc R 1 . . H
C15 0.35012(15) 0.51725(14) 0.53655(13) 0.0396(3) Uani d . 1 A . C
H15A 0.2771 0.4980 0.5683 0.048 Uiso calc R 1 . . H
H15B 0.4248 0.4969 0.5698 0.048 Uiso calc R 1 . . H
H15C 0.3153 0.4639 0.4581 0.048 Uiso calc R 1 . . H
C16 0.31929(12) 0.45210(12) 0.25344(10) 0.0251(3) Uani d . 1 A . C
C17 0.1234(2) 0.26610(19) 0.2222(2) 0.0314(6) Uani d PD 0.756(5) A 1 C
H17A 0.0568 0.2565 0.2622 0.038 Uiso calc PR 0.756(5) A 1 H
H17B 0.1951 0.2381 0.2509 0.038 Uiso calc PR 0.756(5) A 1 H
C18 0.0537(3) 0.1813(2) 0.1035(2) 0.0570(8) Uani d PD 0.756(5) A 1 C
H18A -0.0181 0.2084 0.0756 0.068 Uiso calc PR 0.756(5) A 1 H
H18B 0.0137 0.0898 0.0932 0.068 Uiso calc PR 0.756(5) A 1 H
H18C 0.1200 0.1902 0.0642 0.068 Uiso calc PR 0.756(5) A 1 H
C17' 0.1000(6) 0.2618(6) 0.1660(6) 0.0297(17) Uani d PD 0.244(5) A 2 C
H17C 0.0082 0.2490 0.1242 0.036 Uiso calc PR 0.244(5) A 2 H
H17D 0.1455 0.2233 0.1156 0.036 Uiso calc PR 0.244(5) A 2 H
C18' 0.0955(6) 0.2072(6) 0.2532(6) 0.045(2) Uani d PD 0.244(5) A 2 C
H18D 0.1878 0.2200 0.2916 0.054 Uiso calc PR 0.244(5) A 2 H
H18E 0.0388 0.1136 0.2188 0.054 Uiso calc PR 0.244(5) A 2 H
H18F 0.0570 0.2530 0.3049 0.054 Uiso calc PR 0.244(5) A 2 H
C19 0.09622(13) 0.47470(13) 0.22217(12) 0.0332(3) Uani d . 1 A . C
H19A 0.0434 0.4360 0.1441 0.040 Uiso calc R 1 . . H
H19B 0.1529 0.5672 0.2422 0.040 Uiso calc R 1 . . H
C20 -0.00118(14) 0.46942(15) 0.28792(14) 0.0418(4) Uani d . 1 . . C
H20A -0.0678 0.3798 0.2599 0.050 Uiso calc R 1 A . H
H20B -0.0485 0.5280 0.2821 0.050 Uiso calc R 1 . . H
H20C 0.0497 0.4971 0.3642 0.050 Uiso calc R 1 . . H
C21 0.39500(12) 0.61257(12) 0.09818(10) 0.0239(2) Uani d . 1 . . C
C22 0.58444(13) 0.80895(12) 0.12003(11) 0.0295(3) Uani d . 1 . . C
H22A 0.5748 0.8477 0.1925 0.035 Uiso calc R 1 A . H
H22B 0.5817 0.8699 0.0845 0.035 Uiso calc R 1 . . H
C23 0.72126(14) 0.79567(15) 0.13429(13) 0.0435(4) Uani d . 1 A . C
H23A 0.7280 0.7418 0.1752 0.052 Uiso calc R 1 . . H
H23B 0.7940 0.8825 0.1741 0.052 Uiso calc R 1 . . H
H23C 0.7302 0.7542 0.0628 0.052 Uiso calc R 1 . . H
C24 0.44416(15) 0.63029(15) -0.06204(10) 0.0368(3) Uani d . 1 . . C
H24A 0.3992 0.5339 -0.0915 0.044 Uiso calc R 1 A . H
H24B 0.5320 0.6512 -0.0768 0.044 Uiso calc R 1 . . H
C25 0.35664(19) 0.6826(2) -0.11906(13) 0.0590(5) Uani d . 1 A . C
H25A 0.2680 0.6587 -0.1074 0.071 Uiso calc R 1 . . H
H25B 0.3442 0.6452 -0.1970 0.071 Uiso calc R 1 . . H
H25C 0.4006 0.7781 -0.0900 0.071 Uiso calc R 1 . . H
C26 0.38140(11) 0.90130(11) 0.28165(9) 0.0215(2) Uani d . 1 A . C
C27 0.25626(15) 0.98161(14) 0.17382(12) 0.0374(3) Uani d . 1 . . C
H27A 0.2801 1.0556 0.2443 0.045 Uiso calc R 1 . . H
H27B 0.1591 0.9553 0.1347 0.045 Uiso calc R 1 . . H
C28 0.3401(2) 1.02584(19) 0.10872(17) 0.0594(5) Uani d . 1 . . C
H28A 0.4361 1.0481 0.1453 0.071 Uiso calc R 1 . . H
H28B 0.3280 1.1030 0.1018 0.071 Uiso calc R 1 . . H
H28C 0.3112 0.9554 0.0363 0.071 Uiso calc R 1 . . H
C29 0.17208(13) 0.74177(13) 0.12725(11) 0.0316(3) Uani d . 1 . . C
H29A 0.2042 0.6758 0.1412 0.038 Uiso calc R 1 . . H
H29B 0.1583 0.7251 0.0497 0.038 Uiso calc R 1 . . H
C30 0.03673(14) 0.72489(16) 0.14871(13) 0.0438(4) Uani d . 1 . . C
H30A 0.0491 0.7394 0.2250 0.053 Uiso calc R 1 . . H
H30B -0.0290 0.6360 0.1018 0.053 Uiso calc R 1 . . H
H30C 0.0029 0.7883 0.1332 0.053 Uiso calc R 1 . . H

loop_
_atom_site_aniso_label
_atom_site_aniso_U_11
_atom_site_aniso_U_22
_atom_site_aniso_U_33
_atom_site_aniso_U_12
_atom_site_aniso_U_13
_atom_site_aniso_U_23
O1 0.0295(5) 0.0371(5) 0.0346(5) 0.0207(4) 0.0162(4) 0.0164(4)
O2 0.0338(5) 0.0222(4) 0.0448(6) 0.0137(4) 0.0181(4) 0.0116(4)
O3 0.0308(5) 0.0300(5) 0.0254(5) 0.0066(4) 0.0063(4) 0.0011(4)
O4 0.0362(5) 0.0218(4) 0.0280(5) 0.0129(4) 0.0098(4) 0.0086(4)
N1 0.0236(5) 0.0267(5) 0.0257(5) 0.0103(4) 0.0139(4) 0.0114(4)
N2 0.0255(6) 0.0203(5) 0.0564(8) 0.0063(5) 0.0181(5) 0.0089(5)
N3 0.0332(6) 0.0299(6) 0.0202(5) 0.0133(5) 0.0118(4) 0.0073(4)
N4 0.0302(5) 0.0302(6) 0.0284(6) 0.0172(5) 0.0071(4) 0.0127(5)
C1 0.0204(5) 0.0194(5) 0.0212(6) 0.0088(5) 0.0090(4) 0.0078(5)
C2 0.0198(5) 0.0188(5) 0.0186(5) 0.0074(4) 0.0070(4) 0.0061(4)
C3 0.0222(5) 0.0205(6) 0.0216(6) 0.0093(5) 0.0101(5) 0.0100(5)
C4 0.0209(5) 0.0207(6) 0.0233(6) 0.0100(5) 0.0105(5) 0.0083(5)
C5 0.0201(5) 0.0199(6) 0.0223(6) 0.0094(5) 0.0100(4) 0.0070(5)
C6 0.0207(5) 0.0206(6) 0.0196(6) 0.0088(5) 0.0080(4) 0.0062(5)
C7 0.0203(5) 0.0202(6) 0.0182(5) 0.0096(5) 0.0084(4) 0.0058(4)
C8 0.0212(6) 0.0230(6) 0.0295(6) 0.0087(5) 0.0093(5) 0.0114(5)
C9 0.0235(6) 0.0299(7) 0.0372(8) 0.0081(6) 0.0042(5) 0.0056(6)
C10 0.0211(6) 0.0294(7) 0.0462(8) 0.0109(5) 0.0122(6) 0.0136(6)
C11 0.0207(5) 0.0201(6) 0.0227(6) 0.0075(5) 0.0094(5) 0.0056(5)
C12 0.0325(7) 0.0362(7) 0.0333(7) 0.0115(6) 0.0218(6) 0.0146(6)
C13 0.0474(9) 0.0469(9) 0.0417(9) 0.0149(7) 0.0294(7) 0.0080(7)
C14 0.0290(6) 0.0321(7) 0.0287(7) 0.0130(5) 0.0112(5) 0.0163(6)
C15 0.0463(8) 0.0360(8) 0.0430(8) 0.0175(7) 0.0140(7) 0.0222(7)
C16 0.0272(6) 0.0214(6) 0.0270(6) 0.0091(5) 0.0129(5) 0.0078(5)
C17 0.0264(10) 0.0233(11) 0.0387(14) 0.0045(8) 0.0067(10) 0.0121(11)
C18 0.0614(15) 0.0258(13) 0.0554(16) 0.0100(11) -0.0108(12) 0.0048(13)
C17' 0.023(3) 0.022(4) 0.027(4) 0.004(3) 0.006(3) -0.004(4)
C18' 0.040(4) 0.030(3) 0.080(5) 0.015(3) 0.034(3) 0.031(4)
C19 0.0233(6) 0.0266(7) 0.0400(8) 0.0064(5) 0.0105(6) 0.0044(6)
C20 0.0262(7) 0.0344(8) 0.0574(10) 0.0082(6) 0.0191(7) 0.0092(7)
C21 0.0235(6) 0.0266(6) 0.0224(6) 0.0132(5) 0.0089(5) 0.0067(5)
C22 0.0343(7) 0.0285(7) 0.0290(7) 0.0119(6) 0.0178(6) 0.0112(5)
C23 0.0346(8) 0.0412(9) 0.0519(9) 0.0125(7) 0.0204(7) 0.0133(7)
C24 0.0472(8) 0.0427(8) 0.0221(7) 0.0187(7) 0.0171(6) 0.0102(6)
C25 0.0594(10) 0.0945(14) 0.0290(8) 0.0404(11) 0.0124(8) 0.0234(9)
C26 0.0241(6) 0.0250(6) 0.0219(6) 0.0135(5) 0.0125(5) 0.0105(5)
C27 0.0441(8) 0.0415(8) 0.0384(8) 0.0278(7) 0.0112(6) 0.0213(7)
C28 0.0774(12) 0.0665(12) 0.0738(13) 0.0454(11) 0.0397(10) 0.0513(11)
C29 0.0277(6) 0.0370(7) 0.0269(7) 0.0153(6) 0.0043(5) 0.0089(6)
C30 0.0287(7) 0.0539(10) 0.0493(9) 0.0199(7) 0.0090(6) 0.0198(8)

loop_
_atom_type_symbol
_atom_type_description
_atom_type_scat_dispersion_real
_atom_type_scat_dispersion_imag
_atom_type_scat_source
C C 0.0033 0.0016 'International Tables Vol C Tables 4.2.6.8 and 6.1.1.4'
H H 0.0000 0.0000 'International Tables Vol C Tables 4.2.6.8 and 6.1.1.4'
N N 0.0061 0.0033 'International Tables Vol C Tables 4.2.6.8 and 6.1.1.4'
O O 0.0106 0.0060 'International Tables Vol C Tables 4.2.6.8 and 6.1.1.4'

loop_
_geom_angle_atom_site_label_1
_geom_angle_atom_site_label_2
_geom_angle_atom_site_label_3
_geom_angle
_geom_angle_publ_flag
C11 N1 C14 124.43(10) ?
C11 N1 C12 117.64(10) ?
C14 N1 C12 117.32(10) ?
C16 N2 C19 123.72(10) ?
C16 N2 C17 116.14(12) ?
C19 N2 C17 119.28(12) ?
C16 N2 C17' 119.1(2) ?
C19 N2 C17' 105.2(3) ?
C21 N3 C22 124.09(10) ?
C21 N3 C24 118.60(11) ?
C22 N3 C24 117.00(10) ?
C26 N4 C29 125.44(10) ?
C26 N4 C27 116.83(11) ?
C29 N4 C27 117.15(10) ?
C11 C1 C7 125.11(9) y
C11 C1 C2 121.06(10) y
C7 C1 C2 59.99(7) y
C11 C1 C5 131.89(9) y
C7 C1 C5 90.50(8) y
C2 C1 C5 103.96(9) y
C3 C2 C7 110.12(9) y
C3 C2 C1 110.08(9) y
C7 C2 C1 59.96(7) y
C3 C2 H2 120.6 ?
C7 C2 H2 120.6 ?
C1 C2 H2 120.6 ?
C8 C3 C4 129.07(11) y
C8 C3 C2 129.53(11) y
C4 C3 C2 101.39(9) y
C3 C4 C5 110.66(9) y
C3 C4 C6 109.84(9) y
C5 C4 C6 59.99(7) y
C3 C4 H4 120.5 ?
C5 C4 H4 120.5 ?
C6 C4 H4 120.5 ?
C16 C5 C4 118.08(9) y
C16 C5 C6 127.69(10) y
C4 C5 C6 60.05(7) y
C16 C5 C1 134.13(9) y
C4 C5 C1 103.19(9) y
C6 C5 C1 89.13(8) y
C21 C6 C5 126.55(10) y
C21 C6 C4 120.54(9) y
C5 C6 C4 59.97(7) y
C21 C6 C7 131.46(9) y
C5 C6 C7 90.85(8) y
C4 C6 C7 104.05(9) y
C26 C7 C1 130.13(9) y
C26 C7 C2 118.76(10) y
C1 C7 C2 60.06(7) y
C26 C7 C6 131.97(10) y
C1 C7 C6 89.52(8) y
C2 C7 C6 103.48(8) y
C3 C8 C9 122.46(11) ?
C3 C8 C10 122.65(12) ?
C9 C8 C10 114.88(11) ?
C8 C9 H9A 109.5 ?
C8 C9 H9B 109.5 ?
H9A C9 H9B 109.5 ?
C8 C9 H9C 109.5 ?
H9A C9 H9C 109.5 ?
H9B C9 H9C 109.5 ?
C8 C10 H10A 109.5 ?
C8 C10 H10B 109.5 ?
H10A C10 H10B 109.5 ?
C8 C10 H10C 109.5 ?
H10A C10 H10C 109.5 ?
H10B C10 H10C 109.5 ?
O1 C11 N1 122.59(10) ?
O1 C11 C1 120.01(10) ?
N1 C11 C1 117.40(10) ?
N1 C12 C13 113.58(11) ?
N1 C12 H12A 108.8 ?
C13 C12 H12A 108.9 ?
N1 C12 H12B 108.8 ?
C13 C12 H12B 108.9 ?
H12A C12 H12B 107.7 ?
C12 C13 H13A 109.5 ?
C12 C13 H13B 109.5 ?
H13A C13 H13B 109.5 ?
C12 C13 H13C 109.5 ?
H13A C13 H13C 109.5 ?
H13B C13 H13C 109.5 ?
N1 C14 C15 112.55(11) ?
N1 C14 H14A 109.1 ?
C15 C14 H14A 109.1 ?
N1 C14 H14B 109.1 ?
C15 C14 H14B 109.1 ?
H14A C14 H14B 107.8 ?
C14 C15 H15A 109.5 ?
C14 C15 H15B 109.5 ?
H15A C15 H15B 109.5 ?
C14 C15 H15C 109.5 ?
H15A C15 H15C 109.5 ?
H15B C15 H15C 109.5 ?
O2 C16 N2 121.50(11) ?
O2 C16 C5 119.45(10) ?
N2 C16 C5 118.99(10) ?
N2 C17 C18 110.20(19) ?
N2 C17 H17A 109.6 ?
C18 C17 H17A 109.6 ?
N2 C17 H17B 109.6 ?
C18 C17 H17B 109.6 ?
H17A C17 H17B 108.1 ?
C18' C17' N2 98.9(5) ?
C18' C17' H17C 112.0 ?
N2 C17' H17C 112.0 ?
C18' C17' H17D 112.0 ?
N2 C17' H17D 112.0 ?
H17C C17' H17D 109.7 ?
C17' C18' H18D 109.5 ?
C17' C18' H18E 109.5 ?
H18D C18' H18E 109.5 ?
C17' C18' H18F 109.5 ?
H18D C18' H18F 109.5 ?
H18E C18' H18F 109.5 ?
N2 C19 C20 112.70(12) ?
N2 C19 H19A 109.1 ?
C20 C19 H19A 109.1 ?
N2 C19 H19B 109.1 ?
C20 C19 H19B 109.1 ?
H19A C19 H19B 107.8 ?
C19 C20 H20A 109.5 ?
C19 C20 H20B 109.5 ?
H20A C20 H20B 109.5 ?
C19 C20 H20C 109.5 ?
H20A C20 H20C 109.5 ?
H20B C20 H20C 109.5 ?
O3 C21 N3 123.29(11) ?
O3 C21 C6 120.55(11) ?
N3 C21 C6 116.14(10) ?
N3 C22 C23 113.38(11) ?
N3 C22 H22A 108.9 ?
C23 C22 H22A 108.9 ?
N3 C22 H22B 108.9 ?
C23 C22 H22B 108.9 ?
H22A C22 H22B 107.7 ?
C22 C23 H23A 109.5 ?
C22 C23 H23B 109.5 ?
H23A C23 H23B 109.5 ?
C22 C23 H23C 109.5 ?
H23A C23 H23C 109.5 ?
H23B C23 H23C 109.5 ?
N3 C24 C25 112.33(12) ?
N3 C24 H24A 109.1 ?
C25 C24 H24A 109.1 ?
N3 C24 H24B 109.1 ?
C25 C24 H24B 109.1 ?
H24A C24 H24B 107.9 ?
C24 C25 H25A 109.5 ?
C24 C25 H25B 109.5 ?
H25A C25 H25B 109.5 ?
C24 C25 H25C 109.5 ?
H25A C25 H25C 109.5 ?
H25B C25 H25C 109.5 ?
O4 C26 N4 121.23(10) ?
O4 C26 C7 118.83(10) ?
N4 C26 C7 119.86(10) ?
N4 C27 C28 112.51(12) ?
N4 C27 H27A 109.1 ?
C28 C27 H27A 109.1 ?
N4 C27 H27B 109.1 ?
C28 C27 H27B 109.1 ?
H27A C27 H27B 107.8 ?
C27 C28 H28A 109.5 ?
C27 C28 H28B 109.5 ?
H28A C28 H28B 109.5 ?
C27 C28 H28C 109.5 ?
H28A C28 H28C 109.5 ?
H28B C28 H28C 109.5 ?
N4 C29 C30 113.30(11) ?
N4 C29 H29A 108.9 ?
C30 C29 H29A 108.9 ?
N4 C29 H29B 108.9 ?
C30 C29 H29B 108.9 ?
H29A C29 H29B 107.7 ?
C29 C30 H30A 109.5 ?
C29 C30 H30B 109.5 ?
H30A C30 H30B 109.5 ?
C29 C30 H30C 109.5 ?
H30A C30 H30C 109.5 ?
H30B C30 H30C 109.5 ?

loop_
_geom_bond_atom_site_label_1
_geom_bond_atom_site_label_2
_geom_bond_site_symmetry_2
_geom_bond_distance
_geom_bond_publ_flag
O1 C11 . 1.2267(14) ?
O2 C16 . 1.2248(14) ?
O3 C21 . 1.2274(15) ?
O4 C26 . 1.2277(14) ?
N1 C11 . 1.3451(15) ?
N1 C14 . 1.4624(15) ?
N1 C12 . 1.4629(15) ?
N2 C16 . 1.3508(16) ?
N2 C19 . 1.4593(17) ?
N2 C17 . 1.484(2) ?
N2 C17' . 1.522(6) ?
N3 C21 . 1.3493(15) ?
N3 C22 . 1.4611(16) ?
N3 C24 . 1.4636(16) ?
N4 C26 . 1.3544(15) ?
N4 C29 . 1.4565(17) ?
N4 C27 . 1.4686(16) ?
C1 C11 . 1.4987(15) ?
C1 C7 . 1.5259(15) y
C1 C2 . 1.5274(15) y
C1 C5 . 1.5683(16) y
C2 C3 . 1.4782(15) y
C2 C7 . 1.5264(15) y
C2 H2 . 1.0000 ?
C3 C8 . 1.3363(16) y
C3 C4 . 1.4749(16) y
C4 C5 . 1.5264(15) y
C4 C6 . 1.5276(15) y
C4 H4 . 1.0000 ?
C5 C16 . 1.5042(16) ?
C5 C6 . 1.5267(15) y
C6 C21 . 1.4941(16) ?
C6 C7 . 1.5584(15) ?
C7 C26 . 1.5044(15) ?
C8 C9 . 1.4992(18) ?
C8 C10 . 1.5050(17) ?
C9 H9A . 0.9800 ?
C9 H9B . 0.9800 ?
C9 H9C . 0.9800 ?
C10 H10A . 0.9800 ?
C10 H10B . 0.9800 ?
C10 H10C . 0.9800 ?
C12 C13 . 1.512(2) ?
C12 H12A . 0.9900 ?
C12 H12B . 0.9900 ?
C13 H13A . 0.9800 ?
C13 H13B . 0.9800 ?
C13 H13C . 0.9800 ?
C14 C15 . 1.5149(19) ?
C14 H14A . 0.9900 ?
C14 H14B . 0.9900 ?
C15 H15A . 0.9800 ?
C15 H15B . 0.9800 ?
C15 H15C . 0.9800 ?
C17 C18 . 1.500(3) ?
C17 H17A . 0.9900 ?
C17 H17B . 0.9900 ?
C18 H18A . 0.9800 ?
C18 H18B . 0.9800 ?
C18 H18C . 0.9800 ?
C17' C18' . 1.532(9) ?
C17' H17C . 0.9900 ?
C17' H17D . 0.9900 ?
C18' H18D . 0.9800 ?
C18' H18E . 0.9800 ?
C18' H18F . 0.9800 ?
C19 C20 . 1.5160(19) ?
C19 H19A . 0.9900 ?
C19 H19B . 0.9900 ?
C20 H20A . 0.9800 ?
C20 H20B . 0.9800 ?
C20 H20C . 0.9800 ?
C22 C23 . 1.5175(19) ?
C22 H22A . 0.9900 ?
C22 H22B . 0.9900 ?
C23 H23A . 0.9800 ?
C23 H23B . 0.9800 ?
C23 H23C . 0.9800 ?
C24 C25 . 1.500(2) ?
C24 H24A . 0.9900 ?
C24 H24B . 0.9900 ?
C25 H25A . 0.9800 ?
C25 H25B . 0.9800 ?
C25 H25C . 0.9800 ?
C27 C28 . 1.495(2) ?
C27 H27A . 0.9900 ?
C27 H27B . 0.9900 ?
C28 H28A . 0.9800 ?
C28 H28B . 0.9800 ?
C28 H28C . 0.9800 ?
C29 C30 . 1.5212(19) ?
C29 H29A . 0.9900 ?
C29 H29B . 0.9900 ?
C30 H30A . 0.9800 ?
C30 H30B . 0.9800 ?
C30 H30C . 0.9800 ?

loop_
_geom_hbond_atom_site_label_D
_geom_hbond_atom_site_label_H
_geom_hbond_atom_site_label_A
_geom_hbond_site_symmetry_A
_geom_hbond_distance_DH
_geom_hbond_distance_HA
_geom_hbond_distance_DA
_geom_hbond_angle_DHA
C9 H9A O1 2_676 0.98 2.66 3.2511(16) 118.8
C2 H2 O4 2_676 1.00 2.41 3.2105(14) 136.9
C15 H15B O2 2_666 0.98 2.62 3.3651(18) 132.5
C24 H24B O2 2_665 0.99 2.55 3.3575(16) 138.1

loop_
_geom_torsion_atom_site_label_1
_geom_torsion_atom_site_label_2
_geom_torsion_atom_site_label_3
_geom_torsion_atom_site_label_4
_geom_torsion
_geom_torsion_publ_flag
C11 C1 C2 C3 142.47(10) ?
C7 C1 C2 C3 -102.22(10) ?
C5 C1 C2 C3 -19.88(11) ?
C11 C1 C2 C7 -115.31(11) ?
C5 C1 C2 C7 82.35(9) ?
C7 C2 C3 C8 146.13(12) ?
C1 C2 C3 C8 -149.58(11) ?
C7 C2 C3 C4 -32.58(11) ?
C1 C2 C3 C4 31.71(11) ?
C8 C3 C4 C5 149.18(12) ?
C2 C3 C4 C5 -32.10(11) ?
C8 C3 C4 C6 -146.43(12) ?
C2 C3 C4 C6 32.29(11) ?
C3 C4 C5 C16 -138.90(10) ?
C6 C4 C5 C16 119.50(11) ?
C3 C4 C5 C6 101.60(10) ?
C3 C4 C5 C1 20.41(11) ?
C6 C4 C5 C1 -81.19(9) ?
C11 C1 C5 C16 -5.5(2) ?
C7 C1 C5 C16 -146.85(13) ?
C2 C1 C5 C16 154.03(12) ?
C11 C1 C5 C4 -159.80(11) ?
C7 C1 C5 C4 58.89(9) ?
C2 C1 C5 C4 -0.23(10) ?
C11 C1 C5 C6 141.29(12) ?
C7 C1 C5 C6 -0.01(8) ?
C2 C1 C5 C6 -59.14(9) ?
C16 C5 C6 C21 3.62(18) ?
C4 C5 C6 C21 107.58(12) ?
C1 C5 C6 C21 -146.63(11) ?
C16 C5 C6 C4 -103.96(12) ?
C1 C5 C6 C4 105.79(9) ?
C16 C5 C6 C7 150.26(11) ?
C4 C5 C6 C7 -105.78(9) ?
C1 C5 C6 C7 0.01(8) ?
C3 C4 C6 C21 139.78(10) ?
C5 C4 C6 C21 -117.23(12) ?
C3 C4 C6 C5 -102.99(10) ?
C3 C4 C6 C7 -20.29(11) ?
C5 C4 C6 C7 82.70(9) ?
C11 C1 C7 C26 4.88(19) ?
C2 C1 C7 C26 -103.92(13) ?
C5 C1 C7 C26 150.20(12) ?
C11 C1 C7 C2 108.80(12) ?
C5 C1 C7 C2 -105.88(9) ?
C11 C1 C7 C6 -145.31(11) ?
C2 C1 C7 C6 105.89(8) ?
C5 C1 C7 C6 0.01(8) ?
C3 C2 C7 C26 -135.69(10) ?
C1 C2 C7 C26 122.16(11) ?
C3 C2 C7 C1 102.15(10) ?
C3 C2 C7 C6 20.66(11) ?
C1 C2 C7 C6 -81.49(9) ?
C21 C6 C7 C26 -5.4(2) ?
C5 C6 C7 C26 -149.26(12) ?
C4 C6 C7 C26 151.55(11) ?
C21 C6 C7 C1 143.87(12) ?
C5 C6 C7 C1 -0.02(8) ?
C4 C6 C7 C1 -59.20(9) ?
C21 C6 C7 C2 -157.15(11) ?
C5 C6 C7 C2 58.97(9) ?
C4 C6 C7 C2 -0.22(10) ?
C4 C3 C8 C9 -177.87(11) ?
C2 C3 C8 C9 3.75(19) ?
C4 C3 C8 C10 2.77(19) ?
C2 C3 C8 C10 -175.61(11) ?
C14 N1 C11 O1 -171.47(11) ?
C12 N1 C11 O1 -0.67(17) ?
C14 N1 C11 C1 8.96(17) ?
C12 N1 C11 C1 179.76(10) ?
C7 C1 C11 O1 20.21(17) y
C2 C1 C11 O1 93.33(13) y
C5 C1 C11 O1 -109.96(14) y
C7 C1 C11 N1 -160.21(11) y
C2 C1 C11 N1 -87.08(13) y
C5 C1 C11 N1 69.63(16) y
C11 N1 C12 C13 -81.84(15) ?
C14 N1 C12 C13 89.63(14) ?
C11 N1 C14 C15 -113.37(13) ?
C12 N1 C14 C15 75.81(14) ?
C19 N2 C16 O2 -161.87(12) ?
C17 N2 C16 O2 7.4(2) ?
C17' N2 C16 O2 -24.9(4) ?
C19 N2 C16 C5 20.79(19) ?
C17 N2 C16 C5 -169.94(14) ?
C17' N2 C16 C5 157.8(4) ?
C4 C5 C16 O2 11.32(16) y
C6 C5 C16 O2 83.68(15) y
C1 C5 C16 O2 -140.05(13) y
C4 C5 C16 N2 -171.29(11) y
C6 C5 C16 N2 -98.92(14) y
C1 C5 C16 N2 37.35(19) y
C16 N2 C17 C18 -99.26(19) ?
C19 N2 C17 C18 70.5(2) ?
C17' N2 C17 C18 4.2(5) ?
C16 N2 C17' C18' 98.6(4) ?
C19 N2 C17' C18' -117.4(4) ?
C17 N2 C17' C18' 6.7(3) ?
C16 N2 C19 C20 -136.44(14) ?
C17 N2 C19 C20 54.61(19) ?
C17' N2 C19 C20 81.7(3) ?
C22 N3 C21 O3 -175.04(11) ?
C24 N3 C21 O3 -1.60(18) ?
C22 N3 C21 C6 3.30(17) ?
C24 N3 C21 C6 176.74(10) ?
C5 C6 C21 O3 16.84(17) y
C4 C6 C21 O3 90.22(13) y
C7 C6 C21 O3 -115.97(14) y
C5 C6 C21 N3 -161.55(11) y
C4 C6 C21 N3 -88.17(13) y
C7 C6 C21 N3 65.64(16) y
C21 N3 C22 C23 98.31(14) ?
C24 N3 C22 C23 -75.22(14) ?
C21 N3 C24 C25 99.69(15) ?
C22 N3 C24 C25 -86.41(16) ?
C29 N4 C26 O4 -166.04(11) ?
C27 N4 C26 O4 4.97(17) ?
C29 N4 C26 C7 17.24(17) ?
C27 N4 C26 C7 -171.75(10) ?
C1 C7 C26 O4 86.00(15) y
C2 C7 C26 O4 12.39(15) y
C6 C7 C26 O4 -135.97(12) y
C1 C7 C26 N4 -97.21(14) y
C2 C7 C26 N4 -170.82(10) y
C6 C7 C26 N4 40.83(17) y
C26 N4 C27 C28 86.32(16) ?
C29 N4 C27 C28 -101.91(15) ?
C26 N4 C29 C30 104.11(14) ?
C27 N4 C29 C30 -66.87(15) ?
